data_7061089
loop_
_publ_author_name
'Wang, Rui'
'Zhang, Wei'
'Tang, Ying'
'Qi, Ze-Hui'
'Yu, Yuan-Hui'
'Tan, Hong-Bo'
'Tang, Dian-Yong'
'Xu, Zhi-Gang'
'Chen, Zhong-Zhu'

_publ_section_title
;
 A four-component domino reaction for the synthesis of novel bridgehead
 nitrogen-containing pyrido[1,2-d][1,4]diazepines
;
_journal_issue 2
_journal_name_full 'New Journal of Chemistry'
_journal_page_first 592
_journal_page_last 598
_journal_paper_doi 10.1039/D1NJ04233E
_journal_volume 46
_journal_year 2022
_chemical_formula_sum 'C34 H32 N2 O6'
_chemical_formula_weight 564.61
_space_group_crystal_system triclinic
_space_group_IT_number 2
_space_group_name_Hall '-P 1'
_space_group_name_H-M_alt 'P -1'
_atom_sites_solution_hydrogens geom
_audit_creation_method SHELXL-2014/7
_audit_update_record
;
2021-07-26 deposited with the CCDC.	2021-11-26 downloaded from the CCDC.
;
_cell_angle_alpha 95.207(3)
_cell_angle_beta 105.767(3)
_cell_angle_gamma 94.810(3)
_cell_formula_units_Z 2
_cell_length_a 9.5690(17)
_cell_length_b 10.7671(18)
_cell_length_c 14.771(3)
_cell_measurement_reflns_used 1625
_cell_measurement_temperature 273(2)
_cell_measurement_theta_max 22.86
_cell_measurement_theta_min 2.29
_cell_volume 1449.2(5)
_computing_cell_refinement 'Bruker SMART'
_computing_data_collection 'Bruker SMART'
_computing_data_reduction 'Bruker SAINT'
_computing_molecular_graphics 'Bruker SHELXTL'
_computing_publication_material 'Bruker SHELXTL'
_computing_structure_refinement 'SHELXL-2014/7 (Sheldrick, 2014)'
_computing_structure_solution 'Bruker SHELXTL'
_diffrn_ambient_temperature 273(2)
_diffrn_measured_fraction_theta_full 0.991
_diffrn_measured_fraction_theta_max 0.991
_diffrn_measurement_device_type 'CCD area detector'
_diffrn_measurement_method 'phi and omega scans'
_diffrn_radiation_type MoK\a
_diffrn_radiation_wavelength 0.71073
_diffrn_reflns_av_R_equivalents 0.0226
_diffrn_reflns_av_unetI/netI 0.0577
_diffrn_reflns_Laue_measured_fraction_full 0.991
_diffrn_reflns_Laue_measured_fraction_max 0.991
_diffrn_reflns_limit_h_max 11
_diffrn_reflns_limit_h_min -11
_diffrn_reflns_limit_k_max 10
_diffrn_reflns_limit_k_min -12
_diffrn_reflns_limit_l_max 13
_diffrn_reflns_limit_l_min -17
_diffrn_reflns_number 7450
_diffrn_reflns_point_group_measured_fraction_full 0.991
_diffrn_reflns_point_group_measured_fraction_max 0.991
_diffrn_reflns_theta_full 25.000
_diffrn_reflns_theta_max 25.000
_diffrn_reflns_theta_min 2.765
_exptl_absorpt_coefficient_mu 0.089
_exptl_absorpt_correction_type none
_exptl_crystal_colour COLORLESS
_exptl_crystal_density_diffrn 1.294
_exptl_crystal_description BLOCK
_exptl_crystal_F_000 596
_exptl_crystal_size_max 0.260
_exptl_crystal_size_mid 0.220
_exptl_crystal_size_min 0.180
_refine_diff_density_max 0.497
_refine_diff_density_min -0.171
_refine_diff_density_rms 0.041
_refine_ls_extinction_method none
_refine_ls_goodness_of_fit_ref 0.899
_refine_ls_hydrogen_treatment constr
_refine_ls_matrix_type full
_refine_ls_number_parameters 381
_refine_ls_number_reflns 5062
_refine_ls_number_restraints 0
_refine_ls_restrained_S_all 0.899
_refine_ls_R_factor_all 0.1061
_refine_ls_R_factor_gt 0.0555
_refine_ls_shift/su_max 0.000
_refine_ls_shift/su_mean 0.000
_refine_ls_structure_factor_coef Fsqd
_refine_ls_weighting_details 'w=1/[\s^2^(Fo^2^)+(0.1037P)^2^+0.0374P] where P=(Fo^2^+2Fc^2^)/3'
_refine_ls_weighting_scheme calc
_refine_ls_wR_factor_gt 0.1457
_refine_ls_wR_factor_ref 0.1667
_reflns_Friedel_coverage 0.000
_reflns_number_gt 3005
_reflns_number_total 5062
_reflns_threshold_expression 'I > 2\s(I)'
_cod_data_source_file d1nj04233e2.cif
_cod_data_source_block 1_CCDC1
_cod_depositor_comments 'Adding full bibliography for 7061088--7061090.cif.'
_cod_original_cell_volume 1449.2(4)
_cod_database_code 7061089
_shelx_shelxl_version_number 2014/7
_shelx_space_group_comment
; 
The symmetry employed for this shelxl refinement is uniquely defined 
by the following loop, which should always be used as a source of 
symmetry information in preference to the above space-group names. 
They are only intended as comments. 
;
_shelx_estimated_absorpt_t_min 0.977
_shelx_estimated_absorpt_t_max 0.984

loop_
_space_group_symop_operation_xyz
'x, y, z'
'-x, -y, -z'

loop_
_atom_site_label
_atom_site_type_symbol
_atom_site_fract_x
_atom_site_fract_y
_atom_site_fract_z
_atom_site_U_iso_or_equiv
_atom_site_adp_type
_atom_site_occupancy
_atom_site_site_symmetry_order
_atom_site_calc_flag
_atom_site_refinement_flags_posn
_atom_site_refinement_flags_adp
_atom_site_refinement_flags_occupancy
_atom_site_disorder_assembly
_atom_site_disorder_group
O4 O 0.49410(19) 0.21826(18) 0.27543(12) 0.0549(5) Uani 1 1 d . . . . .
O2 O -0.06608(19) 0.84394(17) 0.49665(13) 0.0514(5) Uani 1 1 d . . . . .
O1 O 0.09787(18) 0.89280(17) 0.63984(12) 0.0521(5) Uani 1 1 d . . . . .
O3 O 0.2868(2) 0.1699(2) 0.15869(14) 0.0692(6) Uani 1 1 d . . . . .
O5 O 0.3296(2) 0.45227(19) 0.62191(13) 0.0642(6) Uani 1 1 d . . . . .
N2 N 0.0905(2) 0.39451(19) 0.33496(14) 0.0402(5) Uani 1 1 d . . . . .
O6 O 0.5775(3) 0.4199(2) 0.74533(15) 0.0783(7) Uani 1 1 d . . . . .
H6 H 0.5079 0.4584 0.7236 0.117 Uiso 1 1 calc R U . . .
N1 N 0.0060(2) 0.6680(2) 0.37784(15) 0.0511(6) Uani 1 1 d . . . . .
H1 H -0.0537 0.7213 0.3843 0.061 Uiso 1 1 calc R U . . .
C26 C 0.3515(2) 0.2993(2) 0.40263(17) 0.0373(6) Uani 1 1 d . . . . .
H26 H 0.4357 0.2606 0.4241 0.045 Uiso 1 1 calc R U . . .
C27 C 0.2979(2) 0.3615(2) 0.46714(16) 0.0369(6) Uani 1 1 d . . . . .
C8 C 0.0520(3) 0.8316(2) 0.55064(18) 0.0427(6) Uani 1 1 d . . . . .
C17 C 0.2850(3) 0.2906(2) 0.30333(16) 0.0393(6) Uani 1 1 d . . . . .
C12 C 0.1782(2) 0.4424(2) 0.43284(17) 0.0379(6) Uani 1 1 d . . . . .
H12 H 0.1133 0.4374 0.4739 0.046 Uiso 1 1 calc R U . . .
C10 C 0.1300(3) 0.6729(2) 0.44945(18) 0.0403(6) Uani 1 1 d . . . . .
C6 C 0.0825(3) 1.0513(2) 0.75772(18) 0.0441(6) Uani 1 1 d . . . . .
C29 C 0.4445(3) 0.2682(3) 0.61307(17) 0.0406(6) Uani 1 1 d . . . . .
C15 C 0.1493(3) 0.3358(2) 0.27225(18) 0.0435(6) Uani 1 1 d . . . . .
C18 C 0.3494(3) 0.2226(3) 0.23738(18) 0.0479(7) Uani 1 1 d . . . . .
C28 C 0.3551(3) 0.3649(3) 0.56915(18) 0.0427(6) Uani 1 1 d . . . . .
C9 C 0.1559(3) 0.7515(2) 0.53109(18) 0.0446(7) Uani 1 1 d . . . . .
H9 H 0.2452 0.7536 0.5766 0.054 Uiso 1 1 calc R U . . .
C11 C 0.2366(3) 0.5819(2) 0.43801(19) 0.0428(6) Uani 1 1 d . . . . .
H11A H 0.3242 0.6012 0.4909 0.051 Uiso 1 1 calc R U . . .
H11B H 0.2641 0.5942 0.3806 0.051 Uiso 1 1 calc R U . . .
C7 C -0.0004(3) 0.9736(3) 0.66707(19) 0.0493(7) Uani 1 1 d . . . . .
H7A H -0.0841 0.9238 0.6758 0.059 Uiso 1 1 calc R U . . .
H7B H -0.0353 1.0272 0.6183 0.059 Uiso 1 1 calc R U . . .
C30 C 0.5536(3) 0.3027(3) 0.69930(19) 0.0520(7) Uani 1 1 d . . . . .
C13 C -0.0500(3) 0.4450(3) 0.30708(19) 0.0489(7) Uani 1 1 d . . . . .
H13A H -0.0990 0.4355 0.3560 0.059 Uiso 1 1 calc R U . . .
H13B H -0.1105 0.3963 0.2492 0.059 Uiso 1 1 calc R U . . .
C34 C 0.4212(3) 0.1432(3) 0.57440(19) 0.0507(7) Uani 1 1 d . . . . .
H34 H 0.3457 0.1177 0.5194 0.061 Uiso 1 1 calc R U . . .
C5 C 0.2113(3) 1.1256(3) 0.7637(2) 0.0524(7) Uani 1 1 d . . . . .
H5 H 0.2453 1.1267 0.7105 0.063 Uiso 1 1 calc R U . . .
C19 C 0.5668(3) 0.1473(3) 0.2163(2) 0.0575(8) Uani 1 1 d . . . . .
H19A H 0.5042 0.0706 0.1865 0.069 Uiso 1 1 calc R U . . .
H19B H 0.6564 0.1236 0.2566 0.069 Uiso 1 1 calc R U . . .
C14 C -0.0365(3) 0.5819(3) 0.29127(18) 0.0521(7) Uani 1 1 d . . . . .
H14A H 0.0353 0.5956 0.2567 0.063 Uiso 1 1 calc R U . . .
H14B H -0.1296 0.6007 0.2521 0.063 Uiso 1 1 calc R U . . .
C20 C 0.6024(3) 0.2162(3) 0.1417(2) 0.0559(8) Uani 1 1 d . . . . .
C1 C 0.0335(3) 1.0520(3) 0.8380(2) 0.0652(9) Uani 1 1 d . . . . .
H1A H -0.0524 1.0032 0.8360 0.078 Uiso 1 1 calc R U . . .
C31 C 0.6450(3) 0.2160(4) 0.7383(2) 0.0671(9) Uani 1 1 d . . . . .
H31 H 0.7220 0.2403 0.7927 0.081 Uiso 1 1 calc R U . . .
C4 C 0.2892(3) 1.1971(3) 0.8459(2) 0.0644(9) Uani 1 1 d . . . . .
H4 H 0.3755 1.2455 0.8481 0.077 Uiso 1 1 calc R U . . .
C16 C 0.0617(3) 0.3204(3) 0.16920(19) 0.0704(10) Uani 1 1 d . . . . .
H16A H -0.0198 0.2572 0.1590 0.106 Uiso 1 1 calc R U . . .
H16B H 0.1226 0.2954 0.1303 0.106 Uiso 1 1 calc R U . . .
H16C H 0.0266 0.3986 0.1528 0.106 Uiso 1 1 calc R U . . .
C33 C 0.5073(4) 0.0566(3) 0.6157(2) 0.0654(9) Uani 1 1 d . . . . .
H33 H 0.4888 -0.0271 0.5897 0.078 Uiso 1 1 calc R U . . .
C32 C 0.6211(4) 0.0942(4) 0.6959(3) 0.0737(10) Uani 1 1 d . . . . .
H32 H 0.6827 0.0363 0.7218 0.088 Uiso 1 1 calc R U . . .
C3 C 0.2405(4) 1.1977(3) 0.9256(2) 0.0774(10) Uani 1 1 d . . . . .
H3 H 0.2935 1.2464 0.9816 0.093 Uiso 1 1 calc R U . . .
C2 C 0.1131(4) 1.1259(4) 0.9216(2) 0.0807(11) Uani 1 1 d . . . . .
H2 H 0.0794 1.1265 0.9751 0.097 Uiso 1 1 calc R U . . .
C25 C 0.6485(4) 0.1503(4) 0.0719(2) 0.0761(10) Uani 1 1 d . . . . .
H25 H 0.6520 0.0643 0.0720 0.091 Uiso 1 1 calc R U . . .
C21 C 0.5980(4) 0.3438(4) 0.1394(3) 0.0771(10) Uani 1 1 d . . . . .
H21 H 0.5669 0.3900 0.1852 0.093 Uiso 1 1 calc R U . . .
C22 C 0.6400(4) 0.4059(4) 0.0684(3) 0.0868(11) Uani 1 1 d . . . . .
H22 H 0.6393 0.4922 0.0682 0.104 Uiso 1 1 calc R U . . .
C23 C 0.6802(4) 0.3376(6) 0.0023(3) 0.0995(14) Uani 1 1 d . . . . .
H23 H 0.7034 0.3772 -0.0460 0.119 Uiso 1 1 calc R U . . .
C24 C 0.6890(5) 0.2096(5) 0.0024(3) 0.0969(13) Uani 1 1 d . . . . .
H24 H 0.7215 0.1648 -0.0433 0.116 Uiso 1 1 calc R U . . .

loop_
_atom_site_aniso_label
_atom_site_aniso_U_11
_atom_site_aniso_U_22
_atom_site_aniso_U_33
_atom_site_aniso_U_23
_atom_site_aniso_U_13
_atom_site_aniso_U_12
O4 0.0429(11) 0.0839(15) 0.0387(10) -0.0037(10) 0.0119(8) 0.0218(10)
O2 0.0422(11) 0.0597(12) 0.0464(11) -0.0006(9) 0.0032(9) 0.0120(9)
O1 0.0470(11) 0.0581(12) 0.0444(11) -0.0094(9) 0.0033(9) 0.0171(9)
O3 0.0549(12) 0.1027(17) 0.0438(12) -0.0166(12) 0.0080(10) 0.0211(11)
O5 0.0789(14) 0.0759(14) 0.0411(11) -0.0038(10) 0.0186(10) 0.0333(11)
N2 0.0321(11) 0.0474(13) 0.0390(12) -0.0008(10) 0.0070(9) 0.0093(9)
O6 0.1016(19) 0.0753(16) 0.0444(13) 0.0003(12) 0.0024(12) 0.0017(13)
N1 0.0553(14) 0.0527(14) 0.0414(13) 0.0005(11) 0.0038(11) 0.0230(11)
C26 0.0304(12) 0.0437(15) 0.0390(14) 0.0059(12) 0.0098(11) 0.0089(11)
C27 0.0346(13) 0.0444(15) 0.0337(13) 0.0036(12) 0.0130(11) 0.0055(11)
C8 0.0399(15) 0.0420(16) 0.0431(15) 0.0027(13) 0.0080(12) 0.0022(12)
C17 0.0377(14) 0.0496(16) 0.0298(13) 0.0013(12) 0.0084(11) 0.0086(11)
C12 0.0307(12) 0.0495(16) 0.0344(13) 0.0008(12) 0.0111(10) 0.0074(11)
C10 0.0357(13) 0.0433(15) 0.0432(15) 0.0080(13) 0.0124(12) 0.0042(11)
C6 0.0466(15) 0.0473(16) 0.0377(14) 0.0007(12) 0.0098(12) 0.0124(12)
C29 0.0372(14) 0.0595(18) 0.0295(13) 0.0079(13) 0.0144(11) 0.0104(12)
C15 0.0403(14) 0.0497(16) 0.0377(14) 0.0003(13) 0.0077(12) 0.0066(12)
C18 0.0435(15) 0.0653(19) 0.0341(15) 0.0021(14) 0.0080(12) 0.0142(13)
C28 0.0409(14) 0.0530(17) 0.0375(14) 0.0017(13) 0.0158(12) 0.0116(12)
C9 0.0331(13) 0.0524(17) 0.0434(15) -0.0019(14) 0.0042(12) 0.0067(12)
C11 0.0377(14) 0.0475(16) 0.0426(15) 0.0017(13) 0.0120(11) 0.0035(12)
C7 0.0427(15) 0.0562(18) 0.0483(16) 0.0000(14) 0.0111(13) 0.0145(13)
C30 0.0590(18) 0.064(2) 0.0349(15) 0.0103(15) 0.0167(13) 0.0024(15)
C13 0.0346(14) 0.0595(19) 0.0469(16) -0.0016(14) 0.0026(12) 0.0120(12)
C34 0.0541(17) 0.0614(19) 0.0397(15) 0.0062(15) 0.0165(13) 0.0117(14)
C5 0.0545(17) 0.0549(18) 0.0506(17) 0.0054(15) 0.0190(14) 0.0085(14)
C19 0.0530(17) 0.081(2) 0.0451(16) 0.0032(16) 0.0193(14) 0.0306(15)
C14 0.0565(17) 0.0593(19) 0.0380(15) 0.0061(14) 0.0053(13) 0.0184(14)
C20 0.0435(16) 0.073(2) 0.0483(17) -0.0006(16) 0.0075(13) 0.0157(14)
C1 0.0561(18) 0.086(2) 0.0562(19) 0.0041(18) 0.0222(15) 0.0080(16)
C31 0.0556(19) 0.102(3) 0.0442(18) 0.0288(19) 0.0063(15) 0.0139(18)
C4 0.0543(18) 0.065(2) 0.066(2) 0.0021(18) 0.0074(16) 0.0003(15)
C16 0.065(2) 0.095(2) 0.0416(17) -0.0094(17) -0.0033(15) 0.0361(18)
C33 0.087(2) 0.060(2) 0.0552(19) 0.0144(16) 0.0227(18) 0.0282(18)
C32 0.080(2) 0.084(3) 0.070(2) 0.036(2) 0.026(2) 0.037(2)
C3 0.081(3) 0.083(3) 0.054(2) -0.0117(19) 0.0026(19) 0.009(2)
C2 0.092(3) 0.111(3) 0.0432(19) -0.004(2) 0.0277(18) 0.014(2)
C25 0.082(2) 0.097(3) 0.056(2) 0.008(2) 0.0259(18) 0.030(2)
C21 0.072(2) 0.083(3) 0.072(2) -0.003(2) 0.0137(19) 0.0154(19)
C22 0.090(3) 0.088(3) 0.071(3) 0.021(2) 0.003(2) 0.005(2)
C23 0.082(3) 0.143(5) 0.074(3) 0.041(3) 0.019(2) -0.002(3)
C24 0.105(3) 0.135(4) 0.062(2) 0.018(3) 0.038(2) 0.025(3)

loop_
_atom_type_symbol
_atom_type_description
_atom_type_scat_dispersion_real
_atom_type_scat_dispersion_imag
_atom_type_scat_source
C C 0.0033 0.0016 'International Tables Vol C Tables 4.2.6.8 and 6.1.1.4'
H H 0.0000 0.0000 'International Tables Vol C Tables 4.2.6.8 and 6.1.1.4'
N N 0.0061 0.0033 'International Tables Vol C Tables 4.2.6.8 and 6.1.1.4'
O O 0.0106 0.0060 'International Tables Vol C Tables 4.2.6.8 and 6.1.1.4'

loop_
_geom_angle_atom_site_label_1
_geom_angle_atom_site_label_2
_geom_angle_atom_site_label_3
_geom_angle
_geom_angle_site_symmetry_1
_geom_angle_site_symmetry_3
_geom_angle_publ_flag
C18 O4 C19 115.7(2) . . ?
C8 O1 C7 116.42(19) . . ?
C15 N2 C13 122.9(2) . . ?
C15 N2 C12 122.00(19) . . ?
C13 N2 C12 113.22(19) . . ?
C30 O6 H6 109.5 . . ?
C10 N1 C14 126.5(2) . . ?
C10 N1 H1 116.7 . . ?
C14 N1 H1 116.7 . . ?
C27 C26 C17 122.9(2) . . ?
C27 C26 H26 118.5 . . ?
C17 C26 H26 118.5 . . ?
C26 C27 C28 124.9(2) . . ?
C26 C27 C12 118.6(2) . . ?
C28 C27 C12 116.3(2) . . ?
O2 C8 O1 121.7(2) . . ?
O2 C8 C9 126.1(2) . . ?
O1 C8 C9 112.2(2) . . ?
C15 C17 C26 118.0(2) . . ?
C15 C17 C18 121.5(2) . . ?
C26 C17 C18 120.1(2) . . ?
N2 C12 C27 110.53(19) . . ?
N2 C12 C11 110.1(2) . . ?
C27 C12 C11 112.72(19) . . ?
N2 C12 H12 107.8 . . ?
C27 C12 H12 107.8 . . ?
C11 C12 H12 107.8 . . ?
N1 C10 C9 122.3(2) . . ?
N1 C10 C11 117.2(2) . . ?
C9 C10 C11 120.4(2) . . ?
C1 C6 C5 118.1(3) . . ?
C1 C6 C7 121.3(3) . . ?
C5 C6 C7 120.6(2) . . ?
C34 C29 C30 118.1(2) . . ?
C34 C29 C28 122.7(2) . . ?
C30 C29 C28 119.1(2) . . ?
N2 C15 C17 120.2(2) . . ?
N2 C15 C16 117.1(2) . . ?
C17 C15 C16 122.7(2) . . ?
O3 C18 O4 120.8(2) . . ?
O3 C18 C17 127.4(2) . . ?
O4 C18 C17 111.8(2) . . ?
O5 C28 C27 119.2(2) . . ?
O5 C28 C29 118.7(2) . . ?
C27 C28 C29 122.1(2) . . ?
C10 C9 C8 123.3(2) . . ?
C10 C9 H9 118.3 . . ?
C8 C9 H9 118.3 . . ?
C10 C11 C12 114.5(2) . . ?
C10 C11 H11A 108.6 . . ?
C12 C11 H11A 108.6 . . ?
C10 C11 H11B 108.6 . . ?
C12 C11 H11B 108.6 . . ?
H11A C11 H11B 107.6 . . ?
O1 C7 C6 107.5(2) . . ?
O1 C7 H7A 110.2 . . ?
C6 C7 H7A 110.2 . . ?
O1 C7 H7B 110.2 . . ?
C6 C7 H7B 110.2 . . ?
H7A C7 H7B 108.5 . . ?
O6 C30 C31 117.6(3) . . ?
O6 C30 C29 122.4(3) . . ?
C31 C30 C29 120.0(3) . . ?
N2 C13 C14 113.5(2) . . ?
N2 C13 H13A 108.9 . . ?
C14 C13 H13A 108.9 . . ?
N2 C13 H13B 108.9 . . ?
C14 C13 H13B 108.9 . . ?
H13A C13 H13B 107.7 . . ?
C33 C34 C29 121.3(3) . . ?
C33 C34 H34 119.3 . . ?
C29 C34 H34 119.3 . . ?
C4 C5 C6 121.6(3) . . ?
C4 C5 H5 119.2 . . ?
C6 C5 H5 119.2 . . ?
O4 C19 C20 114.1(2) . . ?
O4 C19 H19A 108.7 . . ?
C20 C19 H19A 108.7 . . ?
O4 C19 H19B 108.7 . . ?
C20 C19 H19B 108.7 . . ?
H19A C19 H19B 107.6 . . ?
N1 C14 C13 113.9(2) . . ?
N1 C14 H14A 108.8 . . ?
C13 C14 H14A 108.8 . . ?
N1 C14 H14B 108.8 . . ?
C13 C14 H14B 108.8 . . ?
H14A C14 H14B 107.7 . . ?
C21 C20 C25 117.7(3) . . ?
C21 C20 C19 123.7(3) . . ?
C25 C20 C19 118.5(3) . . ?
C6 C1 C2 120.1(3) . . ?
C6 C1 H1A 120.0 . . ?
C2 C1 H1A 120.0 . . ?
C32 C31 C30 119.6(3) . . ?
C32 C31 H31 120.2 . . ?
C30 C31 H31 120.2 . . ?
C5 C4 C3 120.3(3) . . ?
C5 C4 H4 119.9 . . ?
C3 C4 H4 119.9 . . ?
C15 C16 H16A 109.5 . . ?
C15 C16 H16B 109.5 . . ?
H16A C16 H16B 109.5 . . ?
C15 C16 H16C 109.5 . . ?
H16A C16 H16C 109.5 . . ?
H16B C16 H16C 109.5 . . ?
C34 C33 C32 119.6(3) . . ?
C34 C33 H33 120.2 . . ?
C32 C33 H33 120.2 . . ?
C31 C32 C33 121.0(3) . . ?
C31 C32 H32 119.5 . . ?
C33 C32 H32 119.5 . . ?
C2 C3 C4 119.4(3) . . ?
C2 C3 H3 120.3 . . ?
C4 C3 H3 120.3 . . ?
C3 C2 C1 120.6(3) . . ?
C3 C2 H2 119.7 . . ?
C1 C2 H2 119.7 . . ?
C24 C25 C20 121.6(4) . . ?
C24 C25 H25 119.2 . . ?
C20 C25 H25 119.2 . . ?
C20 C21 C22 121.2(4) . . ?
C20 C21 H21 119.4 . . ?
C22 C21 H21 119.4 . . ?
C23 C22 C21 118.4(4) . . ?
C23 C22 H22 120.8 . . ?
C21 C22 H22 120.8 . . ?
C22 C23 C24 122.6(4) . . ?
C22 C23 H23 118.7 . . ?
C24 C23 H23 118.7 . . ?
C25 C24 C23 118.4(4) . . ?
C25 C24 H24 120.8 . . ?
C23 C24 H24 120.8 . . ?

loop_
_geom_bond_atom_site_label_1
_geom_bond_atom_site_label_2
_geom_bond_distance
_geom_bond_site_symmetry_2
_geom_bond_publ_flag
O4 C18 1.352(3) . ?
O4 C19 1.459(3) . ?
O2 C8 1.219(3) . ?
O1 C8 1.358(3) . ?
O1 C7 1.443(3) . ?
O3 C18 1.215(3) . ?
O5 C28 1.249(3) . ?
N2 C15 1.346(3) . ?
N2 C13 1.461(3) . ?
N2 C12 1.481(3) . ?
O6 C30 1.349(3) . ?
O6 H6 0.8200 . ?
N1 C10 1.352(3) . ?
N1 C14 1.449(3) . ?
N1 H1 0.8600 . ?
C26 C27 1.352(3) . ?
C26 C17 1.422(3) . ?
C26 H26 0.9300 . ?
C27 C28 1.453(3) . ?
C27 C12 1.504(3) . ?
C8 C9 1.438(4) . ?
C17 C15 1.399(3) . ?
C17 C18 1.462(3) . ?
C12 C11 1.546(4) . ?
C12 H12 0.9800 . ?
C10 C9 1.360(3) . ?
C10 C11 1.503(3) . ?
C6 C1 1.388(4) . ?
C6 C5 1.389(4) . ?
C6 C7 1.493(3) . ?
C29 C34 1.389(4) . ?
C29 C30 1.406(4) . ?
C29 C28 1.486(4) . ?
C15 C16 1.512(3) . ?
C9 H9 0.9300 . ?
C11 H11A 0.9700 . ?
C11 H11B 0.9700 . ?
C7 H7A 0.9700 . ?
C7 H7B 0.9700 . ?
C30 C31 1.389(4) . ?
C13 C14 1.513(4) . ?
C13 H13A 0.9700 . ?
C13 H13B 0.9700 . ?
C34 C33 1.370(4) . ?
C34 H34 0.9300 . ?
C5 C4 1.365(4) . ?
C5 H5 0.9300 . ?
C19 C20 1.480(4) . ?
C19 H19A 0.9700 . ?
C19 H19B 0.9700 . ?
C14 H14A 0.9700 . ?
C14 H14B 0.9700 . ?
C20 C21 1.382(5) . ?
C20 C25 1.388(4) . ?
C1 C2 1.396(4) . ?
C1 H1A 0.9300 . ?
C31 C32 1.373(4) . ?
C31 H31 0.9300 . ?
C4 C3 1.379(5) . ?
C4 H4 0.9300 . ?
C16 H16A 0.9600 . ?
C16 H16B 0.9600 . ?
C16 H16C 0.9600 . ?
C33 C32 1.375(5) . ?
C33 H33 0.9300 . ?
C32 H32 0.9300 . ?
C3 C2 1.372(5) . ?
C3 H3 0.9300 . ?
C2 H2 0.9300 . ?
C25 C24 1.380(5) . ?
C25 H25 0.9300 . ?
C21 C22 1.421(5) . ?
C21 H21 0.9300 . ?
C22 C23 1.328(6) . ?
C22 H22 0.9300 . ?
C23 C24 1.389(6) . ?
C23 H23 0.9300 . ?
C24 H24 0.9300 . ?

loop_
_geom_torsion_atom_site_label_1
_geom_torsion_atom_site_label_2
_geom_torsion_atom_site_label_3
_geom_torsion_atom_site_label_4
_geom_torsion
_geom_torsion_site_symmetry_1
_geom_torsion_site_symmetry_2
_geom_torsion_site_symmetry_3
_geom_torsion_site_symmetry_4
_geom_torsion_publ_flag
C17 C26 C27 C28 175.0(2) . . . . ?
C17 C26 C27 C12 -10.4(4) . . . . ?
C7 O1 C8 O2 -0.3(4) . . . . ?
C7 O1 C8 C9 -178.7(2) . . . . ?
C27 C26 C17 C15 -7.7(4) . . . . ?
C27 C26 C17 C18 179.6(3) . . . . ?
C15 N2 C12 C27 -31.4(3) . . . . ?
C13 N2 C12 C27 163.6(2) . . . . ?
C15 N2 C12 C11 93.8(3) . . . . ?
C13 N2 C12 C11 -71.2(3) . . . . ?
C26 C27 C12 N2 27.9(3) . . . . ?
C28 C27 C12 N2 -157.0(2) . . . . ?
C26 C27 C12 C11 -95.8(3) . . . . ?
C28 C27 C12 C11 79.3(3) . . . . ?
C14 N1 C10 C9 -175.4(3) . . . . ?
C14 N1 C10 C11 1.3(4) . . . . ?
C13 N2 C15 C17 179.3(2) . . . . ?
C12 N2 C15 C17 15.8(4) . . . . ?
C13 N2 C15 C16 -1.4(4) . . . . ?
C12 N2 C15 C16 -164.9(2) . . . . ?
C26 C17 C15 N2 5.2(4) . . . . ?
C18 C17 C15 N2 177.9(3) . . . . ?
C26 C17 C15 C16 -174.0(3) . . . . ?
C18 C17 C15 C16 -1.4(4) . . . . ?
C19 O4 C18 O3 -0.1(4) . . . . ?
C19 O4 C18 C17 177.3(2) . . . . ?
C15 C17 C18 O3 -20.1(5) . . . . ?
C26 C17 C18 O3 152.4(3) . . . . ?
C15 C17 C18 O4 162.7(2) . . . . ?
C26 C17 C18 O4 -24.8(4) . . . . ?
C26 C27 C28 O5 158.3(3) . . . . ?
C12 C27 C28 O5 -16.4(4) . . . . ?
C26 C27 C28 C29 -21.1(4) . . . . ?
C12 C27 C28 C29 164.2(2) . . . . ?
C34 C29 C28 O5 146.2(3) . . . . ?
C30 C29 C28 O5 -31.2(4) . . . . ?
C34 C29 C28 C27 -34.4(4) . . . . ?
C30 C29 C28 C27 148.2(3) . . . . ?
N1 C10 C9 C8 3.1(4) . . . . ?
C11 C10 C9 C8 -173.5(2) . . . . ?
O2 C8 C9 C10 -3.8(5) . . . . ?
O1 C8 C9 C10 174.6(2) . . . . ?
N1 C10 C11 C12 -64.2(3) . . . . ?
C9 C10 C11 C12 112.5(3) . . . . ?
N2 C12 C11 C10 83.3(3) . . . . ?
C27 C12 C11 C10 -152.8(2) . . . . ?
C8 O1 C7 C6 -168.1(2) . . . . ?
C1 C6 C7 O1 -123.8(3) . . . . ?
C5 C6 C7 O1 56.5(3) . . . . ?
C34 C29 C30 O6 -175.5(3) . . . . ?
C28 C29 C30 O6 2.0(4) . . . . ?
C34 C29 C30 C31 6.9(4) . . . . ?
C28 C29 C30 C31 -175.6(3) . . . . ?
C15 N2 C13 C14 -93.2(3) . . . . ?
C12 N2 C13 C14 71.7(3) . . . . ?
C30 C29 C34 C33 -3.7(4) . . . . ?
C28 C29 C34 C33 178.8(3) . . . . ?
C1 C6 C5 C4 0.5(4) . . . . ?
C7 C6 C5 C4 -179.8(3) . . . . ?
C18 O4 C19 C20 79.4(3) . . . . ?
C10 N1 C14 C13 59.6(4) . . . . ?
N2 C13 C14 N1 -79.0(3) . . . . ?
O4 C19 C20 C21 13.5(4) . . . . ?
O4 C19 C20 C25 -169.1(3) . . . . ?
C5 C6 C1 C2 0.0(4) . . . . ?
C7 C6 C1 C2 -179.8(3) . . . . ?
O6 C30 C31 C32 177.4(3) . . . . ?
C29 C30 C31 C32 -4.9(4) . . . . ?
C6 C5 C4 C3 -0.5(5) . . . . ?
C29 C34 C33 C32 -1.4(5) . . . . ?
C30 C31 C32 C33 -0.4(5) . . . . ?
C34 C33 C32 C31 3.6(5) . . . . ?
C5 C4 C3 C2 0.0(5) . . . . ?
C4 C3 C2 C1 0.4(6) . . . . ?
C6 C1 C2 C3 -0.4(5) . . . . ?
C21 C20 C25 C24 0.2(5) . . . . ?
C19 C20 C25 C24 -177.4(3) . . . . ?
C25 C20 C21 C22 -0.4(5) . . . . ?
C19 C20 C21 C22 177.0(3) . . . . ?
C20 C21 C22 C23 1.8(5) . . . . ?
C21 C22 C23 C24 -2.9(6) . . . . ?
C20 C25 C24 C23 -1.3(6) . . . . ?
C22 C23 C24 C25 2.7(6) . . . . ?
